data_2241770
loop_
_publ_author_name
'Girisha, Marisiddaiah'
'Yathirajan, Hemmige S.'
'Jasinski, Jerry P.'
'Glidewell, Christopher'

_publ_section_title
;
 The crystal structures of two chalcones:
 (2<i>E</i>)-1-(5-chlorothiophen-2-yl)-3-(2-methylphenyl)prop-2-en-1-one
 and
 (2<i>E</i>)-1-(anthracen-9-yl)-3-[4-(propan-2-yl)phenyl]prop-2-en-1-one
;
_journal_coeditor_code SU5313
_journal_issue 8
_journal_name_full 'Acta Crystallographica Section E'
_journal_page_first 1153
_journal_page_last 1158
_journal_paper_doi 10.1107/S2056989016011592
_journal_volume 72
_journal_year 2016
_chemical_formula_iupac 'C26 H22 O'
_chemical_formula_moiety 'C26 H22 O'
_chemical_formula_sum 'C26 H22 O'
_chemical_formula_weight 350.44
_chemical_name_systematic
;
(2<i>E</i>)-1-(Anthracen-9-yl)-3-[4-(propan-2-yl)phenyl]prop-2-en-1-one
;
_space_group_crystal_system triclinic
_space_group_IT_number 2
_space_group_name_Hall '-P 1'
_space_group_name_H-M_alt 'P -1'
_symmetry_space_group_name_Hall '-P 1'
_symmetry_space_group_name_H-M 'P -1'
_atom_sites_solution_hydrogens geom
_audit_creation_method SHELXL-2014
_cell_angle_alpha 105.146(4)
_cell_angle_beta 95.967(4)
_cell_angle_gamma 98.057(4)
_cell_formula_units_Z 4
_cell_length_a 9.0150(4)
_cell_length_b 14.0601(6)
_cell_length_c 16.2611(8)
_cell_measurement_reflns_used 7095
_cell_measurement_temperature 296(2)
_cell_measurement_theta_max 67.997
_cell_measurement_theta_min 3.507
_cell_volume 1948.46(16)
_computing_cell_refinement
;
CrysAlis PRO  (Agilent, 2014)
;
_computing_data_collection
;
CrysAlis PRO  (Agilent, 2014)
;
_computing_data_reduction
;
CrysAlis PRO  (Agilent, 2014)
;
_computing_molecular_graphics
;
PLATON (Spek, 2009)
;
_computing_publication_material
;
SHELXL2014 (Sheldrick, 2015) and  PLATON (Spek, 2009)
;
_computing_structure_refinement
;
SHELXL2014 (Sheldrick, 2015)
;
_computing_structure_solution
;
SHELXS97 (Sheldrick, 2008)
;
_diffrn_ambient_temperature 296(2)
_diffrn_detector_area_resol_mean 16.0416
_diffrn_measured_fraction_theta_full 0.997
_diffrn_measured_fraction_theta_max 0.997
_diffrn_measurement_device_type 'Agilent Xcalibur Eos Gemini'
_diffrn_measurement_method '\f and \w scans'
_diffrn_radiation_type CuK\a
_diffrn_radiation_wavelength 1.54184
_diffrn_reflns_av_R_equivalents 0.0352
_diffrn_reflns_limit_h_max 10
_diffrn_reflns_limit_h_min -10
_diffrn_reflns_limit_k_max 15
_diffrn_reflns_limit_k_min -16
_diffrn_reflns_limit_l_max 17
_diffrn_reflns_limit_l_min -19
_diffrn_reflns_number 12946
_diffrn_reflns_theta_full 67.684
_diffrn_reflns_theta_max 67.997
_diffrn_reflns_theta_min 3.307
_diffrn_standards_interval_count 0
_diffrn_standards_interval_time 0
_diffrn_standards_number 0
_exptl_absorpt_coefficient_mu 0.545
_exptl_absorpt_correction_T_max 0.947
_exptl_absorpt_correction_T_min 0.737
_exptl_absorpt_correction_type multi-scan
_exptl_absorpt_process_details
;
(CrysAlis PRO; Agilent, 2014)
;
_exptl_crystal_colour colourless
_exptl_crystal_density_diffrn 1.195
_exptl_crystal_description block
_exptl_crystal_F_000 744
_exptl_crystal_size_max 0.210
_exptl_crystal_size_mid 0.140
_exptl_crystal_size_min 0.100
_refine_diff_density_max 0.222
_refine_diff_density_min -0.259
_refine_ls_extinction_method none
_refine_ls_goodness_of_fit_ref 1.038
_refine_ls_hydrogen_treatment constr
_refine_ls_matrix_type full
_refine_ls_number_parameters 575
_refine_ls_number_reflns 7079
_refine_ls_number_restraints 72
_refine_ls_restrained_S_all 1.034
_refine_ls_R_factor_all 0.0726
_refine_ls_R_factor_gt 0.0501
_refine_ls_shift/su_max 0.000
_refine_ls_shift/su_mean 0.000
_refine_ls_structure_factor_coef Fsqd
_refine_ls_weighting_details 'w=1/[\s^2^(Fo^2^)+(0.0689P)^2^+0.2921P] where P=(Fo^2^+2Fc^2^)/3'
_refine_ls_weighting_scheme calc
_refine_ls_wR_factor_gt 0.1286
_refine_ls_wR_factor_ref 0.1425
_reflns_number_gt 5485
_reflns_number_total 7079
_reflns_threshold_expression 'I > 2\s(I)'
_cod_data_source_file su5313sup1.cif
_cod_data_source_block II
_cod_database_code 2241770
_shelx_space_group_comment
;
The symmetry employed for this shelxl refinement is uniquely defined
by the following loop, which should always be used as a source of
symmetry information in preference to the above space-group names.
They are only intended as comments.
;
_shelx_estimated_absorpt_t_min 0.894
_shelx_estimated_absorpt_t_max 0.947
_shelxl_version_number 2.014

loop_
_space_group_symop_operation_xyz
'x, y, z'
'-x, -y, -z'

loop_
_atom_site_type_symbol
_atom_site_label
_atom_site_fract_x
_atom_site_fract_y
_atom_site_fract_z
_atom_site_U_iso_or_equiv
_atom_site_adp_type
_atom_site_calc_flag
_atom_site_occupancy
_atom_site_disorder_assembly
_atom_site_disorder_group
C C11 0.71500(19) 0.10252(14) 0.34353(11) 0.0392(4) Uani d 1 . .
O O11 0.80294(15) 0.04914(12) 0.31426(9) 0.0570(4) Uani d 1 . .
C C12 0.55261(18) 0.08287(13) 0.30901(11) 0.0390(4) Uani d 1 . .
H H12 0.4899 0.1246 0.3359 0.047 Uiso calc 1 . .
C C13 0.49356(18) 0.00672(13) 0.24008(10) 0.0366(4) Uani d 1 . .
H H13 0.5608 -0.0324 0.2149 0.044 Uiso calc 1 . .
C C111 0.8247(3) 0.08400(15) 0.51371(13) 0.0549(5) Uani d 1 . .
H H111 0.7926 0.0267 0.4678 0.066 Uiso calc 1 . .
C C112 0.8752(3) 0.07482(18) 0.59246(15) 0.0702(7) Uani d 1 . .
H H112 0.8780 0.0116 0.5997 0.084 Uiso calc 1 . .
C C113 0.9235(3) 0.16040(19) 0.66349(14) 0.0706(7) Uani d 1 . .
H H113 0.9579 0.1533 0.7171 0.085 Uiso calc 1 . .
C C114 0.9198(2) 0.25229(17) 0.65374(12) 0.0554(5) Uani d 1 . .
H H114 0.9512 0.3079 0.7012 0.066 Uiso calc 1 . .
C C115 0.8165(2) 0.47150(15) 0.47098(14) 0.0509(5) Uani d 1 . .
H H115 0.8472 0.5275 0.5182 0.061 Uiso calc 1 . .
C C116 0.7706(2) 0.48406(17) 0.39327(16) 0.0591(5) Uani d 1 . .
H H116 0.7697 0.5481 0.3876 0.071 Uiso calc 1 . .
C C117 0.7240(2) 0.39997(17) 0.32061(14) 0.0534(5) Uani d 1 . .
H H117 0.6926 0.4091 0.2673 0.064 Uiso calc 1 . .
C C118 0.72458(19) 0.30582(15) 0.32776(12) 0.0434(4) Uani d 1 . .
H H118 0.6952 0.2515 0.2790 0.052 Uiso calc 1 . .
C C119 0.76971(17) 0.19321(13) 0.41974(10) 0.0350(3) Uani d 1 . .
C C120 0.86656(18) 0.36079(13) 0.56169(11) 0.0413(4) Uani d 1 . .
H H120 0.8978 0.4166 0.6091 0.050 Uiso calc 1 . .
C C121 0.81986(19) 0.17963(13) 0.49995(11) 0.0397(4) Uani d 1 . .
C C122 0.86911(19) 0.26655(14) 0.57270(11) 0.0406(4) Uani d 1 . .
C C123 0.81887(17) 0.37492(13) 0.48214(11) 0.0388(4) Uani d 1 . .
C C124 0.76959(16) 0.28911(13) 0.40878(10) 0.0354(4) Uani d 1 . .
C C131 0.33555(18) -0.02239(12) 0.19949(10) 0.0334(3) Uani d 1 . .
C C132 0.22085(19) 0.02522(13) 0.23310(11) 0.0388(4) Uani d 1 . .
H H132 0.2444 0.0772 0.2839 0.047 Uiso calc 1 . .
C C133 0.07321(19) -0.00304(14) 0.19272(11) 0.0415(4) Uani d 1 . .
H H133 -0.0010 0.0301 0.2168 0.050 Uiso calc 1 . .
C C134 0.03292(18) -0.08023(12) 0.11669(10) 0.0346(3) Uani d 1 . .
C C135 0.14636(19) -0.12848(13) 0.08311(10) 0.0379(4) Uani d 1 . .
H H135 0.1222 -0.1806 0.0325 0.045 Uiso calc 1 . .
C C136 0.29520(19) -0.10051(13) 0.12369(10) 0.0384(4) Uani d 1 . .
H H136 0.3691 -0.1343 0.1000 0.046 Uiso calc 1 . .
C C137 -0.12965(19) -0.11137(14) 0.07197(11) 0.0418(4) Uani d 1 . .
H H137 -0.1283 -0.1496 0.0124 0.050 Uiso calc 1 . .
C C138 -0.2217(2) -0.17970(16) 0.11443(17) 0.0579(5) Uani d 1 . .
H H18A -0.1753 -0.2374 0.1131 0.087 Uiso calc 1 . .
H H18B -0.3229 -0.2006 0.0838 0.087 Uiso calc 1 . .
H H18C -0.2247 -0.1441 0.1731 0.087 Uiso calc 1 . .
C C139 -0.2078(2) -0.02305(17) 0.06944(15) 0.0592(6) Uani d 1 . .
H H19A -0.2207 0.0115 0.1268 0.089 Uiso calc 1 . .
H H19B -0.3050 -0.0466 0.0342 0.089 Uiso calc 1 . .
H H19C -0.1469 0.0218 0.0457 0.089 Uiso calc 1 . .
C C21 0.9228(7) 0.7212(7) 0.8184(4) 0.0348(4) Uani d 0.644(3) A -1
O O21 1.039(2) 0.767(3) 0.8666(11) 0.0455(13) Uani d 0.644(3) A -1
C C22 0.8944(14) 0.7333(14) 0.7316(7) 0.0352(12) Uani d 0.644(3) A -1
H H22 0.9723 0.7693 0.7131 0.042 Uiso calc 0.644(3) A -1
C C23 0.7644(14) 0.6963(12) 0.6766(6) 0.0345(14) Uani d 0.644(3) A -1
H H23 0.6905 0.6548 0.6930 0.041 Uiso calc 0.644(3) A -1
C C211 1.0065(10) 0.5367(9) 0.8411(12) 0.0385(13) Uani d 0.644(3) A -1
H H211 1.0698 0.5772 0.8175 0.046 Uiso calc 0.644(3) A -1
C C212 1.0495(10) 0.4529(8) 0.8551(10) 0.0470(11) Uani d 0.644(3) A -1
H H212 1.1438 0.4383 0.8434 0.056 Uiso calc 0.644(3) A -1
C C213 0.9526(6) 0.3874(6) 0.8874(8) 0.0501(13) Uani d 0.644(3) A -1
H H213 0.9858 0.3322 0.8996 0.060 Uiso calc 0.644(3) A -1
C C214 0.8124(7) 0.4050(6) 0.9006(9) 0.0455(12) Uani d 0.644(3) A -1
H H214 0.7470 0.3587 0.9173 0.055 Uiso calc 0.644(3) A -1
C C215 0.4326(8) 0.6279(5) 0.9197(7) 0.0391(10) Uani d 0.644(3) A -1
H H215 0.3670 0.5831 0.9380 0.047 Uiso calc 0.644(3) A -1
C C216 0.3911(8) 0.7152(4) 0.9141(7) 0.0413(12) Uani d 0.644(3) A -1
H H216 0.2972 0.7292 0.9275 0.050 Uiso calc 0.644(3) A -1
C C217 0.4909(10) 0.7852(5) 0.8880(9) 0.0407(10) Uani d 0.644(3) A -1
H H217 0.4633 0.8461 0.8862 0.049 Uiso calc 0.644(3) A -1
C C218 0.6263(12) 0.7646(6) 0.8655(13) 0.0365(10) Uani d 0.644(3) A -1
H H218 0.6882 0.8104 0.8463 0.044 Uiso calc 0.644(3) A -1
C C219 0.8136(8) 0.6487(6) 0.8467(7) 0.0312(9) Uani d 0.644(3) A -1
C C220 0.6222(7) 0.5163(5) 0.9079(7) 0.0375(9) Uani d 0.644(3) A -1
H H220 0.5581 0.4720 0.9275 0.045 Uiso calc 0.644(3) A -1
C C221 0.8648(10) 0.5636(9) 0.8621(13) 0.0327(11) Uani d 0.644(3) A -1
C C222 0.7624(10) 0.4933(8) 0.8892(12) 0.0366(8) Uani d 0.644(3) A -1
C C223 0.5748(10) 0.6032(6) 0.8982(10) 0.0339(8) Uani d 0.644(3) A -1
C C224 0.6750(13) 0.6737(9) 0.8708(15) 0.0322(6) Uani d 0.644(3) A -1
C C231 0.7290(9) 0.7158(7) 0.5930(4) 0.0336(11) Uani d 0.644(3) A -1
C C232 0.8287(5) 0.7781(5) 0.5618(3) 0.0379(7) Uani d 0.644(3) A -1
H H232 0.9225 0.8087 0.5942 0.046 Uiso calc 0.644(3) A -1
C C233 0.7891(4) 0.7948(3) 0.4830(2) 0.0399(7) Uani d 0.644(3) A -1
H H233 0.8569 0.8372 0.4636 0.048 Uiso calc 0.644(3) A -1
C C234 0.6504(4) 0.7499(3) 0.43184(18) 0.0400(7) Uani d 0.644(3) A -1
C C235 0.5513(4) 0.6873(3) 0.4631(2) 0.0434(8) Uani d 0.644(3) A -1
H H235 0.4581 0.6559 0.4303 0.052 Uiso calc 0.644(3) A -1
C C236 0.5898(4) 0.6713(3) 0.5423(2) 0.0393(8) Uani d 0.644(3) A -1
H H236 0.5212 0.6298 0.5622 0.047 Uiso calc 0.644(3) A -1
C C237 0.6140(3) 0.7666(3) 0.34365(19) 0.0523(7) Uani d 0.644(3) A -1
H H237 0.6886 0.8228 0.3403 0.063 Uiso calc 0.644(3) A -1
C C238 0.630(3) 0.6736(15) 0.2717(5) 0.0767(12) Uani d 0.644(3) A -1
H H28A 0.6142 0.6872 0.2169 0.115 Uiso calc 0.644(3) A -1
H H28B 0.5550 0.6179 0.2722 0.115 Uiso calc 0.644(3) A -1
H H28C 0.7289 0.6578 0.2813 0.115 Uiso calc 0.644(3) A -1
C C239 0.4590(6) 0.7932(5) 0.3291(4) 0.105(2) Uani d 0.644(3) A -1
H H29A 0.4493 0.8494 0.3754 0.158 Uiso calc 0.644(3) A -1
H H29B 0.3832 0.7371 0.3270 0.158 Uiso calc 0.644(3) A -1
H H29C 0.4460 0.8101 0.2756 0.158 Uiso calc 0.644(3) A -1
C C31 0.9247(13) 0.7242(12) 0.8178(7) 0.0348(4) Uani d 0.356(3) A -2
O O31 1.047(4) 0.767(5) 0.861(2) 0.0455(13) Uani d 0.356(3) A -2
C C32 0.884(3) 0.737(3) 0.7321(12) 0.0352(12) Uani d 0.356(3) A -2
H H32 0.9451 0.7860 0.7159 0.042 Uiso calc 0.356(3) A -2
C C33 0.763(3) 0.683(2) 0.6756(12) 0.0345(14) Uani d 0.356(3) A -2
H H33 0.7045 0.6333 0.6924 0.041 Uiso calc 0.356(3) A -2
C C311 0.9927(19) 0.5405(17) 0.851(2) 0.0385(13) Uani d 0.356(3) A -2
H H311 1.0682 0.5840 0.8382 0.046 Uiso calc 0.356(3) A -2
C C312 1.0239(18) 0.4537(15) 0.8647(19) 0.0470(11) Uani d 0.356(3) A -2
H H312 1.1206 0.4386 0.8608 0.056 Uiso calc 0.356(3) A -2
C C313 0.9114(16) 0.3855(12) 0.8845(17) 0.0501(13) Uani d 0.356(3) A -2
H H313 0.9311 0.3233 0.8876 0.060 Uiso calc 0.356(3) A -2
C C314 0.7757(16) 0.4111(12) 0.8990(17) 0.0455(12) Uani d 0.356(3) A -2
H H314 0.7050 0.3678 0.9157 0.055 Uiso calc 0.356(3) A -2
C C315 0.4254(15) 0.6532(10) 0.9175(15) 0.0391(10) Uani d 0.356(3) A -2
H H315 0.3529 0.6096 0.9326 0.047 Uiso calc 0.356(3) A -2
C C316 0.3952(16) 0.7435(10) 0.9131(14) 0.0413(12) Uani d 0.356(3) A -2
H H316 0.3042 0.7624 0.9273 0.050 Uiso calc 0.356(3) A -2
C C317 0.5024(19) 0.8090(11) 0.8869(18) 0.0407(10) Uani d 0.356(3) A -2
H H317 0.4805 0.8706 0.8833 0.049 Uiso calc 0.356(3) A -2
C C318 0.637(2) 0.7833(14) 0.867(2) 0.0365(10) Uani d 0.356(3) A -2
H H318 0.7070 0.8287 0.8523 0.044 Uiso calc 0.356(3) A -2
C C319 0.8138(15) 0.6609(12) 0.8538(13) 0.0312(9) Uani d 0.356(3) A -2
C C320 0.5989(14) 0.5309(10) 0.9031(15) 0.0375(9) Uani d 0.356(3) A -2
H H320 0.5247 0.4858 0.9155 0.045 Uiso calc 0.356(3) A -2
C C321 0.845(2) 0.5661(16) 0.857(3) 0.0327(11) Uani d 0.356(3) A -2
C C322 0.7383(19) 0.5032(15) 0.889(2) 0.0366(8) Uani d 0.356(3) A -2
C C323 0.5666(19) 0.6235(12) 0.899(2) 0.0339(8) Uani d 0.356(3) A -2
C C324 0.671(2) 0.6876(16) 0.868(3) 0.0322(6) Uani d 0.356(3) A -2
C C331 0.7119(16) 0.6938(15) 0.5904(8) 0.0336(11) Uani d 0.356(3) A -2
C C332 0.7896(11) 0.7611(10) 0.5540(6) 0.0379(7) Uani d 0.356(3) A -2
H H332 0.8793 0.8019 0.5842 0.046 Uiso calc 0.356(3) A -2
C C333 0.7358(7) 0.7684(6) 0.4732(4) 0.0399(7) Uani d 0.356(3) A -2
H H333 0.7904 0.8136 0.4500 0.048 Uiso calc 0.356(3) A -2
C C334 0.6015(7) 0.7093(5) 0.4264(3) 0.0400(7) Uani d 0.356(3) A -2
C C335 0.5251(7) 0.6414(5) 0.4627(4) 0.0434(8) Uani d 0.356(3) A -2
H H335 0.4364 0.5998 0.4320 0.052 Uiso calc 0.356(3) A -2
C C336 0.5774(8) 0.6341(6) 0.5432(4) 0.0393(8) Uani d 0.356(3) A -2
H H336 0.5224 0.5889 0.5663 0.047 Uiso calc 0.356(3) A -2
C C337 0.5407(6) 0.7158(4) 0.3371(3) 0.0523(7) Uani d 0.356(3) A -2
H H337 0.4377 0.6773 0.3196 0.063 Uiso calc 0.356(3) A -2
C C338 0.643(5) 0.671(3) 0.2714(9) 0.0767(12) Uani d 0.356(3) A -2
H H38A 0.6069 0.6779 0.2159 0.115 Uiso calc 0.356(3) A -2
H H38B 0.6394 0.6015 0.2677 0.115 Uiso calc 0.356(3) A -2
H H33C 0.7450 0.7061 0.2899 0.115 Uiso calc 0.356(3) A -2
C C339 0.5370(11) 0.8232(7) 0.3378(7) 0.105(2) Uani d 0.356(3) A -2
H H39A 0.4816 0.8247 0.2846 0.158 Uiso calc 0.356(3) A -2
H H39B 0.6387 0.8584 0.3443 0.158 Uiso calc 0.356(3) A -2
H H39C 0.4885 0.8546 0.3849 0.158 Uiso calc 0.356(3) A -2

loop_
_atom_site_aniso_label
_atom_site_aniso_U_11
_atom_site_aniso_U_22
_atom_site_aniso_U_33
_atom_site_aniso_U_12
_atom_site_aniso_U_13
_atom_site_aniso_U_23
C11 0.0341(8) 0.0458(10) 0.0339(8) 0.0065(7) 0.0038(6) 0.0054(7)
O11 0.0388(7) 0.0710(10) 0.0470(7) 0.0172(6) 0.0010(5) -0.0098(6)
C12 0.0333(8) 0.0402(10) 0.0385(8) 0.0069(7) 0.0029(6) 0.0030(7)
C13 0.0340(8) 0.0394(9) 0.0347(8) 0.0080(6) 0.0055(6) 0.0060(7)
C111 0.0733(14) 0.0409(11) 0.0443(10) 0.0019(9) -0.0023(9) 0.0096(8)
C112 0.103(2) 0.0526(13) 0.0551(12) 0.0093(12) -0.0021(12) 0.0232(11)
C113 0.0945(18) 0.0703(16) 0.0436(11) 0.0048(13) -0.0097(11) 0.0228(11)
C114 0.0621(12) 0.0557(12) 0.0372(9) -0.0015(9) -0.0069(8) 0.0054(9)
C115 0.0426(10) 0.0402(10) 0.0669(12) 0.0042(8) 0.0052(9) 0.0123(9)
C116 0.0509(11) 0.0526(12) 0.0834(15) 0.0114(9) 0.0116(10) 0.0340(11)
C117 0.0444(10) 0.0693(14) 0.0582(11) 0.0158(9) 0.0121(8) 0.0333(11)
C118 0.0328(8) 0.0566(11) 0.0422(9) 0.0081(7) 0.0073(7) 0.0155(8)
C119 0.0260(7) 0.0406(9) 0.0340(8) 0.0025(6) 0.0033(6) 0.0050(7)
C120 0.0316(8) 0.0402(10) 0.0410(9) -0.0021(7) -0.0001(6) -0.0015(7)
C121 0.0359(8) 0.0411(10) 0.0375(8) 0.0006(7) 0.0012(6) 0.0078(7)
C122 0.0345(8) 0.0436(10) 0.0371(8) -0.0012(7) 0.0000(6) 0.0061(7)
C123 0.0262(7) 0.0400(9) 0.0477(9) 0.0020(6) 0.0050(6) 0.0103(7)
C124 0.0229(7) 0.0436(9) 0.0396(8) 0.0042(6) 0.0060(6) 0.0117(7)
C131 0.0341(8) 0.0324(8) 0.0321(8) 0.0033(6) 0.0033(6) 0.0084(6)
C132 0.0360(8) 0.0368(9) 0.0350(8) 0.0009(7) 0.0053(6) -0.0021(7)
C133 0.0324(8) 0.0441(10) 0.0430(9) 0.0065(7) 0.0091(7) 0.0024(8)
C134 0.0345(8) 0.0362(9) 0.0323(8) -0.0001(6) 0.0042(6) 0.0120(7)
C135 0.0407(9) 0.0369(9) 0.0304(8) 0.0037(7) 0.0020(6) 0.0027(7)
C136 0.0378(9) 0.0386(9) 0.0353(8) 0.0097(7) 0.0052(6) 0.0029(7)
C137 0.0336(8) 0.0479(10) 0.0382(8) 0.0011(7) 0.0013(6) 0.0067(7)
C138 0.0333(9) 0.0473(11) 0.0949(16) 0.0004(8) 0.0018(9) 0.0294(11)
C139 0.0498(11) 0.0594(13) 0.0692(13) 0.0014(9) -0.0123(10) 0.0320(11)
C21 0.0289(8) 0.0351(10) 0.0393(8) 0.0075(6) 0.0055(6) 0.0073(7)
O21 0.0344(19) 0.0502(8) 0.046(2) -0.0007(16) -0.001(2) 0.010(2)
C22 0.0293(18) 0.0388(16) 0.0411(9) 0.0091(18) 0.0101(9) 0.0138(9)
C23 0.0330(8) 0.036(4) 0.0365(8) 0.0082(15) 0.0107(6) 0.0093(15)
C211 0.0384(17) 0.0397(13) 0.035(4) 0.0100(11) 0.0113(12) 0.003(2)
C212 0.044(3) 0.0512(12) 0.050(4) 0.0248(19) 0.018(2) 0.0079(15)
C213 0.055(4) 0.0447(12) 0.0589(15) 0.025(3) 0.014(4) 0.0179(11)
C214 0.053(4) 0.0430(15) 0.0487(12) 0.017(2) 0.018(4) 0.0179(11)
C215 0.0320(11) 0.053(4) 0.0346(10) 0.0083(18) 0.0064(10) 0.015(3)
C216 0.0313(10) 0.055(4) 0.0394(10) 0.016(2) 0.0055(7) 0.011(3)
C217 0.0403(17) 0.044(4) 0.0405(10) 0.017(3) 0.0026(13) 0.012(3)
C218 0.0358(16) 0.039(4) 0.0338(11) 0.007(2) 0.0021(16) 0.009(4)
C219 0.0310(8) 0.035(2) 0.0246(17) 0.0045(10) 0.0025(8) 0.0036(18)
C220 0.037(2) 0.043(2) 0.0362(16) 0.0079(12) 0.008(2) 0.0168(17)
C221 0.031(2) 0.0375(11) 0.027(2) 0.0063(14) 0.000(3) 0.0055(7)
C222 0.040(3) 0.040(2) 0.0331(8) 0.0126(13) 0.010(3) 0.0109(19)
C223 0.0322(12) 0.039(4) 0.0300(9) 0.0087(16) 0.0046(10) 0.008(3)
C224 0.0304(9) 0.039(3) 0.0270(15) 0.0079(14) 0.0006(10) 0.010(3)
C231 0.0298(19) 0.037(5) 0.0360(9) 0.0092(12) 0.0104(9) 0.0099(18)
C232 0.025(3) 0.046(3) 0.0436(13) 0.0042(16) 0.0064(13) 0.0144(15)
C233 0.032(2) 0.044(2) 0.0473(13) 0.0029(14) 0.0112(14) 0.0195(15)
C234 0.0310(19) 0.047(2) 0.0451(12) 0.0090(13) 0.0074(13) 0.0159(15)
C235 0.0305(14) 0.056(3) 0.0450(11) 0.0028(17) 0.0042(10) 0.0187(18)
C236 0.0304(11) 0.048(3) 0.0421(10) 0.0039(17) 0.0100(8) 0.0164(16)
C237 0.0462(17) 0.062(2) 0.0557(15) 0.0058(12) 0.0034(13) 0.0323(15)
C238 0.095(4) 0.092(2) 0.0423(11) 0.0142(16) 0.0016(12) 0.0234(12)
C239 0.083(4) 0.170(5) 0.116(3) 0.066(4) 0.028(4) 0.105(4)
C31 0.0289(8) 0.0351(10) 0.0393(8) 0.0075(6) 0.0055(6) 0.0073(7)
O31 0.0344(19) 0.0502(8) 0.046(2) -0.0007(16) -0.001(2) 0.010(2)
C32 0.0293(18) 0.0388(16) 0.0411(9) 0.0091(18) 0.0101(9) 0.0138(9)
C33 0.0330(8) 0.036(4) 0.0365(8) 0.0082(15) 0.0107(6) 0.0093(15)
C311 0.0384(17) 0.0397(13) 0.035(4) 0.0100(11) 0.0113(12) 0.003(2)
C312 0.044(3) 0.0512(12) 0.050(4) 0.0248(19) 0.018(2) 0.0079(15)
C313 0.055(4) 0.0447(12) 0.0589(15) 0.025(3) 0.014(4) 0.0179(11)
C314 0.053(4) 0.0430(15) 0.0487(12) 0.017(2) 0.018(4) 0.0179(11)
C315 0.0320(11) 0.053(4) 0.0346(10) 0.0083(18) 0.0064(10) 0.015(3)
C316 0.0313(10) 0.055(4) 0.0394(10) 0.016(2) 0.0055(7) 0.011(3)
C317 0.0403(17) 0.044(4) 0.0405(10) 0.017(3) 0.0026(13) 0.012(3)
C318 0.0358(16) 0.039(4) 0.0338(11) 0.007(2) 0.0021(16) 0.009(4)
C319 0.0310(8) 0.035(2) 0.0246(17) 0.0045(10) 0.0025(8) 0.0036(18)
C320 0.037(2) 0.043(2) 0.0362(16) 0.0079(12) 0.008(2) 0.0168(17)
C321 0.031(2) 0.0375(11) 0.027(2) 0.0063(14) 0.000(3) 0.0055(7)
C322 0.040(3) 0.040(2) 0.0331(8) 0.0126(13) 0.010(3) 0.0109(19)
C323 0.0322(12) 0.039(4) 0.0300(9) 0.0087(16) 0.0046(10) 0.008(3)
C324 0.0304(9) 0.039(3) 0.0270(15) 0.0079(14) 0.0006(10) 0.010(3)
C331 0.0298(19) 0.037(5) 0.0360(9) 0.0092(12) 0.0104(9) 0.0099(18)
C332 0.025(3) 0.046(3) 0.0436(13) 0.0042(16) 0.0064(13) 0.0144(15)
C333 0.032(2) 0.044(2) 0.0473(13) 0.0029(14) 0.0112(14) 0.0195(15)
C334 0.0310(19) 0.047(2) 0.0451(12) 0.0090(13) 0.0074(13) 0.0159(15)
C335 0.0305(14) 0.056(3) 0.0450(11) 0.0028(17) 0.0042(10) 0.0187(18)
C336 0.0304(11) 0.048(3) 0.0421(10) 0.0039(17) 0.0100(8) 0.0164(16)
C337 0.0462(17) 0.062(2) 0.0557(15) 0.0058(12) 0.0034(13) 0.0323(15)
C338 0.095(4) 0.092(2) 0.0423(11) 0.0142(16) 0.0016(12) 0.0234(12)
C339 0.083(4) 0.170(5) 0.116(3) 0.066(4) 0.028(4) 0.105(4)

loop_
_atom_type_symbol
_atom_type_description
_atom_type_scat_dispersion_real
_atom_type_scat_dispersion_imag
_atom_type_scat_source
C C 0.0181 0.0091 'International Tables Vol C Tables 4.2.6.8 and 6.1.1.4'
H H 0.0000 0.0000 'International Tables Vol C Tables 4.2.6.8 and 6.1.1.4'
O O 0.0492 0.0322 'International Tables Vol C Tables 4.2.6.8 and 6.1.1.4'

loop_
_geom_angle_atom_site_label_1
_geom_angle_atom_site_label_2
_geom_angle_atom_site_label_3
_geom_angle
O11 C11 C12 123.20(16)
O11 C11 C119 120.18(15)
C12 C11 C119 116.61(14)
C13 C12 C11 121.47(16)
C13 C12 H12 119.3
C11 C12 H12 119.3
C12 C13 C131 127.53(16)
C12 C13 H13 116.2
C131 C13 H13 116.2
C112 C111 C121 121.36(19)
C112 C111 H111 119.3
C121 C111 H111 119.3
C111 C112 C113 120.6(2)
C111 C112 H112 119.7
C113 C112 H112 119.7
C114 C113 C112 120.14(19)
C114 C113 H113 119.9
C112 C113 H113 119.9
C113 C114 C122 121.74(18)
C113 C114 H114 119.1
C122 C114 H114 119.1
C116 C115 C123 121.54(19)
C116 C115 H115 119.2
C123 C115 H115 119.2
C115 C116 C117 120.09(19)
C115 C116 H116 120.0
C117 C116 H116 120.0
C118 C117 C116 120.72(18)
C118 C117 H117 119.6
C116 C117 H117 119.6
C117 C118 C124 121.02(18)
C117 C118 H118 119.5
C124 C118 H118 119.5
C121 C119 C124 121.64(15)
C121 C119 C11 119.09(15)
C124 C119 C11 119.28(14)
C122 C120 C123 122.30(15)
C122 C120 H120 118.9
C123 C120 H120 118.9
C119 C121 C111 123.58(16)
C119 C121 C122 118.70(16)
C111 C121 C122 117.71(16)
C120 C122 C114 122.24(16)
C120 C122 C121 119.33(16)
C114 C122 C121 118.43(17)
C120 C123 C115 122.21(17)
C120 C123 C124 119.17(16)
C115 C123 C124 118.62(16)
C119 C124 C118 123.16(16)
C119 C124 C123 118.85(15)
C118 C124 C123 117.99(16)
C132 C131 C136 117.53(15)
C132 C131 C13 122.65(15)
C136 C131 C13 119.81(15)
C133 C132 C131 121.31(15)
C133 C132 H132 119.3
C131 C132 H132 119.3
C132 C133 C134 121.27(16)
C132 C133 H133 119.4
C134 C133 H133 119.4
C135 C134 C133 117.76(15)
C135 C134 C137 120.87(15)
C133 C134 C137 121.37(15)
C134 C135 C136 121.19(15)
C134 C135 H135 119.4
C136 C135 H135 119.4
C135 C136 C131 120.92(16)
C135 C136 H136 119.5
C131 C136 H136 119.5
C134 C137 C139 113.05(15)
C134 C137 C138 110.88(15)
C139 C137 C138 109.53(16)
C134 C137 H137 107.7
C139 C137 H137 107.7
C138 C137 H137 107.7
C137 C138 H18A 109.5
C137 C138 H18B 109.5
H18A C138 H18B 109.5
C137 C138 H18C 109.5
H18A C138 H18C 109.5
H18B C138 H18C 109.5
C137 C139 H19A 109.5
C137 C139 H19B 109.5
H19A C139 H19B 109.5
C137 C139 H19C 109.5
H19A C139 H19C 109.5
H19B C139 H19C 109.5
O21 C21 C22 119.9(3)
O21 C21 C219 119.8(3)
C22 C21 C219 120.2(3)
C23 C22 C21 125.1(5)
C23 C22 H22 117.4
C21 C22 H22 117.4
C22 C23 C231 125.7(4)
C22 C23 H23 117.1
C231 C23 H23 117.1
C212 C211 C221 120.8(3)
C212 C211 H211 119.6
C221 C211 H211 119.6
C211 C212 C213 120.9(3)
C211 C212 H212 119.5
C213 C212 H212 119.5
C214 C213 C212 120.2(3)
C214 C213 H213 119.9
C212 C213 H213 119.9
C213 C214 C222 121.3(3)
C213 C214 H214 119.4
C222 C214 H214 119.4
C216 C215 C223 121.5(3)
C216 C215 H215 119.3
C223 C215 H215 119.3
C215 C216 C217 120.0(3)
C215 C216 H216 120.0
C217 C216 H216 120.0
C218 C217 C216 120.8(3)
C218 C217 H217 119.6
C216 C217 H217 119.6
C217 C218 C224 121.1(3)
C217 C218 H218 119.4
C224 C218 H218 119.4
C224 C219 C221 120.7(3)
C224 C219 C21 120.6(3)
C221 C219 C21 117.9(3)
C223 C220 C222 122.2(3)
C223 C220 H220 118.9
C222 C220 H220 118.9
C219 C221 C211 122.8(3)
C219 C221 C222 118.8(3)
C211 C221 C222 117.8(3)
C220 C222 C214 122.3(3)
C220 C222 C221 119.1(3)
C214 C222 C221 118.5(2)
C220 C223 C215 122.1(3)
C220 C223 C224 119.4(3)
C215 C223 C224 118.5(2)
C219 C224 C218 122.9(3)
C219 C224 C223 119.0(2)
C218 C224 C223 118.1(2)
C232 C231 C236 117.9(2)
C232 C231 C23 122.7(3)
C236 C231 C23 119.4(3)
C233 C232 C231 120.4(3)
C233 C232 H232 119.8
C231 C232 H232 119.8
C232 C233 C234 121.8(3)
C232 C233 H233 119.1
C234 C233 H233 119.1
C235 C234 C233 117.6(2)
C235 C234 C237 122.2(3)
C233 C234 C237 120.2(3)
C236 C235 C234 120.8(3)
C236 C235 H235 119.6
C234 C235 H235 119.6
C235 C236 C231 121.5(3)
C235 C236 H236 119.3
C231 C236 H236 119.3
C239 C237 C234 112.7(3)
C239 C237 C238 110.2(9)
C234 C237 C238 110.5(4)
C239 C237 H237 107.7
C234 C237 H237 107.7
C238 C237 H237 107.7
C237 C238 H28A 109.5
C237 C238 H28B 109.5
H28A C238 H28B 109.5
C237 C238 H28C 109.5
H28A C238 H28C 109.5
H28B C238 H28C 109.5
C237 C239 H29A 109.5
C237 C239 H29B 109.5
H29A C239 H29B 109.5
C237 C239 H29C 109.5
H29A C239 H29C 109.5
H29B C239 H29C 109.5
O31 C31 C32 120.0(5)
O31 C31 C319 120.1(5)
C32 C31 C319 119.8(5)
C33 C32 C31 124.1(7)
C33 C32 H32 118.0
C31 C32 H32 118.0
C32 C33 C331 127.1(7)
C32 C33 H33 116.4
C331 C33 H33 116.4
C312 C311 C321 120.9(5)
C312 C311 H311 119.5
C321 C311 H311 119.5
C311 C312 C313 121.0(5)
C311 C312 H312 119.5
C313 C312 H312 119.5
C314 C313 C312 119.9(5)
C314 C313 H313 120.0
C312 C313 H313 120.0
C313 C314 C322 121.4(5)
C313 C314 H314 119.3
C322 C314 H314 119.3
C316 C315 C323 121.4(5)
C316 C315 H315 119.3
C323 C315 H315 119.3
C315 C316 C317 119.8(5)
C315 C316 H316 120.1
C317 C316 H316 120.1
C318 C317 C316 121.1(5)
C318 C317 H317 119.5
C316 C317 H317 119.5
C317 C318 C324 121.0(5)
C317 C318 H318 119.5
C324 C318 H318 119.5
C324 C319 C321 121.0(5)
C324 C319 C31 120.4(5)
C321 C319 C31 117.7(5)
C323 C320 C322 122.3(5)
C323 C320 H320 118.9
C322 C320 H320 118.9
C319 C321 C311 122.2(8)
C319 C321 C322 118.6(5)
C311 C321 C322 117.3(6)
C320 C322 C314 122.4(5)
C320 C322 C321 118.9(4)
C314 C322 C321 118.5(4)
C320 C323 C315 122.0(5)
C320 C323 C324 119.2(4)
C315 C323 C324 118.6(4)
C319 C324 C318 122.6(6)
C319 C324 C323 118.8(5)
C318 C324 C323 117.7(5)
C332 C331 C336 117.8(4)
C332 C331 C33 123.7(5)
C336 C331 C33 118.5(5)
C333 C332 C331 121.2(5)
C333 C332 H332 119.4
C331 C332 H332 119.4
C332 C333 C334 121.1(5)
C332 C333 H333 119.5
C334 C333 H333 119.5
C335 C334 C333 117.5(4)
C335 C334 C337 120.6(5)
C333 C334 C337 121.9(5)
C336 C335 C334 121.8(4)
C336 C335 H335 119.1
C334 C335 H335 119.1
C335 C336 C331 120.7(5)
C335 C336 H336 119.7
C331 C336 H336 119.7
C339 C337 C334 110.9(5)
C339 C337 C338 109.2(12)
C334 C337 C338 109.6(6)
C339 C337 H337 109.0
C334 C337 H337 109.0
C338 C337 H337 109.0
C337 C338 H38A 109.5
C337 C338 H38B 109.5
H38A C338 H38B 109.5
C337 C338 H33C 109.5
H38A C338 H33C 109.5
H38B C338 H33C 109.5
C337 C339 H39A 109.5
C337 C339 H39B 109.5
H39A C339 H39B 109.5
C337 C339 H39C 109.5
H39A C339 H39C 109.5
H39B C339 H39C 109.5

loop_
_geom_bond_atom_site_label_1
_geom_bond_atom_site_label_2
_geom_bond_distance
C11 O11 1.215(2)
C11 C12 1.473(2)
C11 C119 1.509(2)
C12 C13 1.332(2)
C12 H12 0.9300
C13 C131 1.460(2)
C13 H13 0.9300
C111 C112 1.358(3)
C111 C121 1.425(3)
C111 H111 0.9300
C112 C113 1.412(3)
C112 H112 0.9300
C113 C114 1.347(3)
C113 H113 0.9300
C114 C122 1.423(3)
C114 H114 0.9300
C115 C116 1.352(3)
C115 C123 1.419(3)
C115 H115 0.9300
C116 C117 1.413(3)
C116 H116 0.9300
C117 C118 1.359(3)
C117 H117 0.9300
C118 C124 1.426(2)
C118 H118 0.9300
C119 C121 1.405(2)
C119 C124 1.406(2)
C120 C122 1.386(3)
C120 C123 1.393(3)
C120 H120 0.9300
C121 C122 1.440(2)
C123 C124 1.436(2)
C131 C132 1.392(2)
C131 C136 1.395(2)
C132 C133 1.376(2)
C132 H132 0.9300
C133 C134 1.390(2)
C133 H133 0.9300
C134 C135 1.386(2)
C134 C137 1.517(2)
C135 C136 1.387(2)
C135 H135 0.9300
C136 H136 0.9300
C137 C139 1.518(3)
C137 C138 1.526(3)
C137 H137 0.9800
C138 H18A 0.9600
C138 H18B 0.9600
C138 H18C 0.9600
C139 H19A 0.9600
C139 H19B 0.9600
C139 H19C 0.9600
C21 O21 1.222(3)
C21 C22 1.466(3)
C21 C219 1.509(3)
C22 C23 1.346(5)
C22 H22 0.9300
C23 C231 1.467(3)
C23 H23 0.9300
C211 C212 1.356(3)
C211 C221 1.432(4)
C211 H211 0.9300
C212 C213 1.417(4)
C212 H212 0.9300
C213 C214 1.350(4)
C213 H213 0.9300
C214 C222 1.428(3)
C214 H214 0.9300
C215 C216 1.354(4)
C215 C223 1.430(3)
C215 H215 0.9300
C216 C217 1.417(4)
C216 H216 0.9300
C217 C218 1.358(3)
C217 H217 0.9300
C218 C224 1.428(3)
C218 H218 0.9300
C219 C224 1.411(3)
C219 C221 1.413(3)
C220 C223 1.390(3)
C220 C222 1.392(3)
C220 H220 0.9300
C221 C222 1.441(3)
C223 C224 1.435(3)
C231 C232 1.393(4)
C231 C236 1.394(4)
C232 C233 1.383(3)
C232 H232 0.9300
C233 C234 1.394(4)
C233 H233 0.9300
C234 C235 1.392(4)
C234 C237 1.523(3)
C235 C236 1.382(3)
C235 H235 0.9300
C236 H236 0.9300
C237 C239 1.507(5)
C237 C238 1.545(11)
C237 H237 0.9800
C238 H28A 0.9600
C238 H28B 0.9600
C238 H28C 0.9600
C239 H29A 0.9600
C239 H29B 0.9600
C239 H29C 0.9600
C31 O31 1.221(4)
C31 C32 1.468(4)
C31 C319 1.510(4)
C32 C33 1.345(6)
C32 H32 0.9300
C33 C331 1.465(4)
C33 H33 0.9300
C311 C312 1.356(4)
C311 C321 1.433(5)
C311 H311 0.9300
C312 C313 1.417(5)
C312 H312 0.9300
C313 C314 1.349(5)
C313 H313 0.9300
C314 C322 1.427(4)
C314 H314 0.9300
C315 C316 1.353(5)
C315 C323 1.430(4)
C315 H315 0.9300
C316 C317 1.416(5)
C316 H316 0.9300
C317 C318 1.358(4)
C317 H317 0.9300
C318 C324 1.429(5)
C318 H318 0.9300
C319 C324 1.412(4)
C319 C321 1.414(5)
C320 C323 1.390(4)
C320 C322 1.390(4)
C320 H320 0.9300
C321 C322 1.443(4)
C323 C324 1.436(4)
C331 C332 1.390(5)
C331 C336 1.396(5)
C332 C333 1.387(4)
C332 H332 0.9300
C333 C334 1.390(5)
C333 H333 0.9300
C334 C335 1.389(5)
C334 C337 1.528(4)
C335 C336 1.380(5)
C335 H335 0.9300
C336 H336 0.9300
C337 C339 1.511(6)
C337 C338 1.549(13)
C337 H337 0.9800
C338 H38A 0.9600
C338 H38B 0.9600
C338 H33C 0.9600
C339 H39A 0.9600
C339 H39B 0.9600
C339 H39C 0.9600

loop_
_geom_hbond_atom_site_label_D
_geom_hbond_atom_site_label_H
_geom_hbond_atom_site_label_A
_geom_hbond_site_symmetry_A
_geom_hbond_distance_DH
_geom_hbond_distance_HA
_geom_hbond_distance_DA
_geom_hbond_angle_DHA
_geom_hbond_publ_flag
C133 H133 O11 1_455 0.93 2.49 3.336(2) 151 y
C216 H216 O21 1_455 0.93 2.61 3.41(2) 144 y
C216 H216 O31 1_455 0.93 2.58 3.36(4) 142 y
C316 H316 O21 1_455 0.93 2.51 3.30(3) 144 y
C316 H316 O31 1_455 0.93 2.47 3.25(4) 142 y
C233 H233 Cg1 2_766 0.93 2.64 3.355(4) 134 y
C236 H236 Cg2 2_666 0.93 2.75 3.519(4) 140 y
C336 H336 Cg2 2_666 0.93 2.80 3.354(7) 119 y

loop_
_geom_torsion_atom_site_label_1
_geom_torsion_atom_site_label_2
_geom_torsion_atom_site_label_3
_geom_torsion_atom_site_label_4
_geom_torsion
O11 C11 C12 C13 -3.2(3)
C119 C11 C12 C13 177.72(16)
C11 C12 C13 C131 179.25(17)
C121 C111 C112 C113 0.5(4)
C111 C112 C113 C114 0.0(4)
C112 C113 C114 C122 -0.5(4)
C123 C115 C116 C117 -0.2(3)
C115 C116 C117 C118 0.0(3)
C116 C117 C118 C124 1.1(3)
O11 C11 C119 C121 -66.5(2)
C12 C11 C119 C121 112.60(18)
O11 C11 C119 C124 113.3(2)
C12 C11 C119 C124 -67.5(2)
C124 C119 C121 C111 -178.78(18)
C11 C119 C121 C111 1.1(3)
C124 C119 C121 C122 1.3(2)
C11 C119 C121 C122 -178.81(15)
C112 C111 C121 C119 179.5(2)
C112 C111 C121 C122 -0.6(3)
C123 C120 C122 C114 179.13(18)
C123 C120 C122 C121 -0.5(3)
C113 C114 C122 C120 -179.2(2)
C113 C114 C122 C121 0.4(3)
C119 C121 C122 C120 -0.3(2)
C111 C121 C122 C120 179.76(18)
C119 C121 C122 C114 -179.99(17)
C111 C121 C122 C114 0.1(3)
C122 C120 C123 C115 -179.93(17)
C122 C120 C123 C124 0.4(3)
C116 C115 C123 C120 179.68(18)
C116 C115 C123 C124 -0.6(3)
C121 C119 C124 C118 177.72(15)
C11 C119 C124 C118 -2.1(2)
C121 C119 C124 C123 -1.4(2)
C11 C119 C124 C123 178.69(14)
C117 C118 C124 C119 178.90(16)
C117 C118 C124 C123 -1.9(2)
C120 C123 C124 C119 0.6(2)
C115 C123 C124 C119 -179.11(15)
C120 C123 C124 C118 -178.63(15)
C115 C123 C124 C118 1.7(2)
C12 C13 C131 C132 -4.1(3)
C12 C13 C131 C136 175.54(17)
C136 C131 C132 C133 -0.5(3)
C13 C131 C132 C133 179.11(17)
C131 C132 C133 C134 -0.1(3)
C132 C133 C134 C135 0.5(3)
C132 C133 C134 C137 -179.87(17)
C133 C134 C135 C136 -0.3(3)
C137 C134 C135 C136 -179.92(16)
C134 C135 C136 C131 -0.3(3)
C132 C131 C136 C135 0.8(3)
C13 C131 C136 C135 -178.92(16)
C135 C134 C137 C139 -137.63(18)
C133 C134 C137 C139 42.8(2)
C135 C134 C137 C138 98.9(2)
C133 C134 C137 C138 -80.7(2)
O21 C21 C22 C23 -172(3)
C219 C21 C22 C23 11(3)
C21 C22 C23 C231 173.8(18)
C221 C211 C212 C213 3(3)
C211 C212 C213 C214 3(2)
C212 C213 C214 C222 -5(2)
C223 C215 C216 C217 -1(2)
C215 C216 C217 C218 2(2)
C216 C217 C218 C224 -3(3)
O21 C21 C219 C224 106(3)
C22 C21 C219 C224 -77.3(19)
O21 C21 C219 C221 -64(3)
C22 C21 C219 C221 113.1(16)
C224 C219 C221 C211 -178.3(18)
C21 C219 C221 C211 -9(2)
C224 C219 C221 C222 10(2)
C21 C219 C221 C222 -180.0(13)
C212 C211 C221 C219 -178.4(17)
C212 C211 C221 C222 -7(3)
C223 C220 C222 C214 178.9(15)
C223 C220 C222 C221 3(3)
C213 C214 C222 C220 -175.6(15)
C213 C214 C222 C221 1(3)
C219 C221 C222 C220 -7(3)
C211 C221 C222 C220 -178.3(17)
C219 C221 C222 C214 177.0(16)
C211 C221 C222 C214 5(3)
C222 C220 C223 C215 -178.2(15)
C222 C220 C223 C224 -2(3)
C216 C215 C223 C220 176.6(13)
C216 C215 C223 C224 0(2)
C221 C219 C224 C218 172.8(19)
C21 C219 C224 C218 4(3)
C221 C219 C224 C223 -10(3)
C21 C219 C224 C223 -179.4(14)
C217 C218 C224 C219 179.0(18)
C217 C218 C224 C223 2(3)
C220 C223 C224 C219 6(3)
C215 C223 C224 C219 -178.0(16)
C220 C223 C224 C218 -177.0(18)
C215 C223 C224 C218 -1(3)
C22 C23 C231 C232 -1(3)
C22 C23 C231 C236 179.3(19)
C236 C231 C232 C233 0.2(15)
C23 C231 C232 C233 -179.3(13)
C231 C232 C233 C234 -0.6(12)
C232 C233 C234 C235 0.3(7)
C232 C233 C234 C237 -177.3(5)
C233 C234 C235 C236 0.4(6)
C237 C234 C235 C236 178.0(3)
C234 C235 C236 C231 -0.9(8)
C232 C231 C236 C235 0.6(14)
C23 C231 C236 C235 -180.0(12)
C235 C234 C237 C239 50.0(5)
C233 C234 C237 C239 -132.5(5)
C235 C234 C237 C238 -73.9(11)
C233 C234 C237 C238 103.7(12)
O31 C31 C32 C33 170(6)
C319 C31 C32 C33 -12(5)
C31 C32 C33 C331 178(3)
C321 C311 C312 C313 0(5)
C311 C312 C313 C314 -7(5)
C312 C313 C314 C322 4(5)
C323 C315 C316 C317 2(4)
C315 C316 C317 C318 -1(4)
C316 C317 C318 C324 3(5)
O31 C31 C319 C324 116(5)
C32 C31 C319 C324 -61(4)
O31 C31 C319 C321 -75(5)
C32 C31 C319 C321 107(3)
C324 C319 C321 C311 -174(3)
C31 C319 C321 C311 18(4)
C324 C319 C321 C322 -10(5)
C31 C319 C321 C322 -178(3)
C312 C311 C321 C319 172(3)
C312 C311 C321 C322 8(5)
C323 C320 C322 C314 175(3)
C323 C320 C322 C321 -9(5)
C313 C314 C322 C320 180(3)
C313 C314 C322 C321 4(5)
C319 C321 C322 C320 9(5)
C311 C321 C322 C320 174(3)
C319 C321 C322 C314 -175(3)
C311 C321 C322 C314 -10(5)
C322 C320 C323 C315 -177(3)
C322 C320 C323 C324 9(5)
C316 C315 C323 C320 -180(3)
C316 C315 C323 C324 -6(5)
C321 C319 C324 C318 179(4)
C31 C319 C324 C318 -13(5)
C321 C319 C324 C323 10(5)
C31 C319 C324 C323 178(3)
C317 C318 C324 C319 -175(3)
C317 C318 C324 C323 -6(6)
C320 C323 C324 C319 -9(5)
C315 C323 C324 C319 177(3)
C320 C323 C324 C318 -178(3)
C315 C323 C324 C318 7(5)
C32 C33 C331 C332 3(6)
C32 C33 C331 C336 -176(4)
C336 C331 C332 C333 0(3)
C33 C331 C332 C333 -180(3)
C331 C332 C333 C334 1(2)
C332 C333 C334 C335 -1.3(14)
C332 C333 C334 C337 -179.7(10)
C333 C334 C335 C336 1.7(12)
C337 C334 C335 C336 -179.9(7)
C334 C335 C336 C331 -1.4(18)
C332 C331 C336 C335 1(3)
C33 C331 C336 C335 -180(2)
C335 C334 C337 C339 131.4(7)
C333 C334 C337 C339 -50.3(9)
C335 C334 C337 C338 -108(2)
C333 C334 C337 C338 70(2)

_cod_database_fobs_code 2241770
